data_1561842
loop_
_publ_author_name
'Pinter, Piermaria'
'Schuesslbauer, Christoph'
'Watt, Fabian A.'
'Dickmann, Nicole'
'Herbst-Irmer, Regine'
'Morgenstern, Bernd'
'Gruenwald, Annette'
'Ullrich, Tobias'
'Zimmer, Michael'
'Hohloch, Stephan'
'Guldi, Dirk M.'
'Munz, Dominik'

_publ_section_title
;
 Bright Luminescent Lithium and Magnesium Carbene Complexes
;
_journal_name_full 'Chemical Science'
_journal_paper_doi 10.1039/D1SC00846C
_journal_year 2021
_chemical_formula_moiety 'C32 H41 N7, 4(C H Cl3), 2(I)'
_chemical_formula_sum 'C36 H45 Cl12 I2 N7'
_chemical_formula_weight 1254.99
_space_group_crystal_system orthorhombic
_space_group_IT_number 57
_space_group_name_Hall '-P 2c 2b'
_space_group_name_H-M_alt 'P b c m'
_atom_sites_solution_hydrogens mixed
_audit_creation_method SHELXL-2018/3
_audit_update_record
;
2021-02-03 deposited with the CCDC.	2021-04-15 downloaded from the CCDC.
;
_cell_angle_alpha 90
_cell_angle_beta 90
_cell_angle_gamma 90
_cell_formula_units_Z 4
_cell_length_a 12.486(2)
_cell_length_b 27.199(3)
_cell_length_c 13.881(2)
_cell_measurement_reflns_used 9957
_cell_measurement_temperature 100(2)
_cell_measurement_theta_max 23.0635
_cell_measurement_theta_min 2.2145
_cell_volume 4714.1(11)
_computing_cell_refinement 'SAINT V8.38A'
_computing_data_collection 'APEX2 v2012.2'
_computing_data_reduction 'SAINT V8.38A'
_computing_molecular_graphics 'XP Version 5.1'
_computing_publication_material 'XP Version 5.1'
_computing_structure_refinement 'SHELXL-2018/3 (Sheldrick, 2018)'
_computing_structure_solution 'SHELXT(G.M.Sheldrick,Acta Cryst.(2015)A71,3-8)'
_diffrn_ambient_temperature 100(2)
_diffrn_measured_fraction_theta_full 0.999
_diffrn_measured_fraction_theta_max 0.999
_diffrn_measurement_device_type 'Bruker Smart APEX II Ultra'
_diffrn_measurement_method 'omega scans'
_diffrn_radiation_type MoK\a
_diffrn_radiation_wavelength 0.71073
_diffrn_reflns_av_R_equivalents 0.0597
_diffrn_reflns_av_unetI/netI 0.0185
_diffrn_reflns_Laue_measured_fraction_full 0.999
_diffrn_reflns_Laue_measured_fraction_max 0.999
_diffrn_reflns_limit_h_max 14
_diffrn_reflns_limit_h_min -14
_diffrn_reflns_limit_k_max 32
_diffrn_reflns_limit_k_min -32
_diffrn_reflns_limit_l_max 16
_diffrn_reflns_limit_l_min -16
_diffrn_reflns_number 106086
_diffrn_reflns_point_group_measured_fraction_full 0.999
_diffrn_reflns_point_group_measured_fraction_max 0.999
_diffrn_reflns_theta_full 25.105
_diffrn_reflns_theta_max 25.105
_diffrn_reflns_theta_min 1.631
_diffrn_source 'BRUKER Rotating Anode'
_exptl_absorpt_coefficient_mu 2.051
_exptl_absorpt_correction_type multi-scan
_exptl_absorpt_process_details SADABS-2016/2
_exptl_crystal_colour Yellow
_exptl_crystal_density_diffrn 1.768
_exptl_crystal_description block
_exptl_crystal_F_000 2480
_exptl_crystal_size_max 0.116
_exptl_crystal_size_mid 0.088
_exptl_crystal_size_min 0.053
_exptl_transmission_factor_max 0.7426
_exptl_transmission_factor_min 0.6888
_refine_diff_density_max 1.608
_refine_diff_density_min -1.117
_refine_diff_density_rms 0.121
_refine_ls_extinction_method none
_refine_ls_goodness_of_fit_ref 1.052
_refine_ls_hydrogen_treatment mixed
_refine_ls_matrix_type full
_refine_ls_number_parameters 455
_refine_ls_number_reflns 4390
_refine_ls_number_restraints 1042
_refine_ls_restrained_S_all 1.132
_refine_ls_R_factor_all 0.0589
_refine_ls_R_factor_gt 0.0462
_refine_ls_shift/su_max 0.001
_refine_ls_shift/su_mean 0.000
_refine_ls_structure_factor_coef Fsqd
_refine_ls_weighting_details 'w=1/[\s^2^(Fo^2^)+(0.0708P)^2^+20.0770P] where P=(Fo^2^+2Fc^2^)/3'
_refine_ls_weighting_scheme calc
_refine_ls_wR_factor_gt 0.1236
_refine_ls_wR_factor_ref 0.1350
_reflns_Friedel_coverage 0.000
_reflns_number_gt 3648
_reflns_number_total 4390
_reflns_threshold_expression 'I > 2\s(I)'
_cod_data_source_file d1sc00846c2.cif
_cod_data_source_block 3
_cod_database_code 1561842
_shelx_shelxl_version_number 2018/3
_shelx_space_group_comment
;
The symmetry employed for this shelxl refinement is uniquely defined
by the following loop, which should always be used as a source of
symmetry information in preference to the above space-group names.
They are only intended as comments.
;
_shelx_estimated_absorpt_t_min 0.797
_shelx_estimated_absorpt_t_max 0.899

loop_
_space_group_symop_operation_xyz
'x, y, z'
'-x, -y, z+1/2'
'-x, y+1/2, -z+1/2'
'x, -y+1/2, -z'
'-x, -y, -z'
'x, y, -z-1/2'
'x, -y-1/2, z-1/2'
'-x, y-1/2, z'

loop_
_atom_site_label
_atom_site_type_symbol
_atom_site_fract_x
_atom_site_fract_y
_atom_site_fract_z
_atom_site_U_iso_or_equiv
_atom_site_adp_type
_atom_site_occupancy
_atom_site_site_symmetry_order
_atom_site_calc_flag
_atom_site_refinement_flags_posn
_atom_site_refinement_flags_adp
_atom_site_refinement_flags_occupancy
_atom_site_disorder_assembly
_atom_site_disorder_group
I1 I 0.94221(4) 0.72924(2) 0.750000 0.03532(17) Uani 1 2 d S T P . .
I2 I 0.08789(5) 0.54425(2) 0.250000 0.04247(18) Uani 1 2 d S T P . .
N10 N 0.2039(5) 0.4812(2) 0.750000 0.0335(13) Uani 1 2 d DS TU P . .
H10 H 0.159(5) 0.456(2) 0.750000 0.05(2) Uiso 1 2 d DS . P . .
C13 C 0.2478(4) 0.50407(18) 0.6694(4) 0.0349(11) Uani 1 1 d . U . . .
C18 C 0.2299(4) 0.49606(19) 0.5723(4) 0.0383(12) Uani 1 1 d . U . . .
C17 C 0.2847(5) 0.5238(2) 0.5045(5) 0.0492(14) Uani 1 1 d . U . . .
H17 H 0.271236 0.518355 0.437970 0.059 Uiso 1 1 calc R U . . .
C16 C 0.3592(5) 0.5596(3) 0.5312(5) 0.0576(17) Uani 1 1 d . U . . .
C15 C 0.3764(5) 0.5673(2) 0.6285(5) 0.0516(15) Uani 1 1 d . U . . .
H15 H 0.426582 0.591524 0.648461 0.062 Uiso 1 1 calc R U . . .
C14 C 0.3207(4) 0.53985(19) 0.6981(4) 0.0407(12) Uani 1 1 d . U . . .
C7 C 0.4216(6) 0.5878(3) 0.4541(6) 0.083(2) Uani 1 1 d D U . . .
C26 C 0.5300(11) 0.6024(7) 0.4896(12) 0.103(4) Uani 0.542(8) 1 d D U P A 2
H26A H 0.561972 0.574975 0.525147 0.155 Uiso 0.542(8) 1 calc R U P A 2
H26B H 0.575715 0.610847 0.434603 0.155 Uiso 0.542(8) 1 calc R U P A 2
H26C H 0.523395 0.630969 0.532185 0.155 Uiso 0.542(8) 1 calc R U P A 2
C27 C 0.4599(14) 0.5480(5) 0.3757(11) 0.088(4) Uani 0.542(8) 1 d D U P A 2
H27A H 0.505259 0.523313 0.406971 0.132 Uiso 0.542(8) 1 calc R U P A 2
H27B H 0.397043 0.531881 0.347519 0.132 Uiso 0.542(8) 1 calc R U P A 2
H27C H 0.500653 0.564512 0.324766 0.132 Uiso 0.542(8) 1 calc R U P A 2
C28 C 0.3565(11) 0.6214(5) 0.3992(11) 0.072(3) Uani 0.542(8) 1 d D U P A 2
H28A H 0.288631 0.605516 0.382387 0.109 Uiso 0.542(8) 1 calc R U P A 2
H28B H 0.342129 0.650902 0.437768 0.109 Uiso 0.542(8) 1 calc R U P A 2
H28C H 0.394449 0.630780 0.340186 0.109 Uiso 0.542(8) 1 calc R U P A 2
C27A C 0.4249(17) 0.6434(5) 0.4884(14) 0.088(4) Uani 0.458(8) 1 d D U P A 1
H27D H 0.351613 0.655973 0.494501 0.132 Uiso 0.458(8) 1 calc R U P A 1
H27E H 0.460998 0.645522 0.550994 0.132 Uiso 0.458(8) 1 calc R U P A 1
H27F H 0.464087 0.663180 0.441054 0.132 Uiso 0.458(8) 1 calc R U P A 1
C28A C 0.5305(11) 0.5732(6) 0.4475(14) 0.072(3) Uani 0.458(8) 1 d D U P A 1
H28D H 0.560792 0.570192 0.512387 0.087 Uiso 0.458(8) 1 calc R U P A 1
H28E H 0.535074 0.541360 0.414587 0.087 Uiso 0.458(8) 1 calc R U P A 1
H28F H 0.570895 0.597824 0.411009 0.087 Uiso 0.458(8) 1 calc R U P A 1
C26A C 0.3609(15) 0.5944(9) 0.3621(12) 0.103(4) Uani 0.458(8) 1 d D U P A 1
H26D H 0.287251 0.604522 0.376620 0.155 Uiso 0.458(8) 1 calc R U P A 1
H26E H 0.395660 0.619798 0.322893 0.155 Uiso 0.458(8) 1 calc R U P A 1
H26F H 0.359839 0.563334 0.326470 0.155 Uiso 0.458(8) 1 calc R U P A 1
N1 N 0.1560(4) 0.45880(14) 0.5422(3) 0.0355(10) Uani 1 1 d . U . . .
N3 N 0.1412(4) 0.41963(16) 0.5975(3) 0.0400(10) Uani 1 1 d . U . . .
N5 N 0.0692(4) 0.39362(16) 0.5514(3) 0.0396(11) Uani 1 1 d . U . . .
C1 C 0.0941(5) 0.45709(18) 0.4618(4) 0.0404(13) Uani 1 1 d . U . . .
H1 H 0.091034 0.480761 0.411592 0.048 Uiso 1 1 calc R U . . .
C3 C 0.0378(5) 0.41470(19) 0.4681(4) 0.0398(13) Uani 1 1 d . U . . .
C6 C -0.0428(5) 0.3896(2) 0.4054(5) 0.0552(17) Uani 1 1 d . U . . .
H6A H -0.005670 0.373610 0.350640 0.066 Uiso 1 1 calc R U . . .
H6B H -0.092997 0.414282 0.378889 0.066 Uiso 1 1 calc R U . . .
C8 C -0.1047(6) 0.3515(3) 0.4611(6) 0.068(2) Uani 1 1 d . U . . .
H8A H -0.155356 0.368060 0.505286 0.081 Uiso 1 1 calc R U . . .
H8B H -0.146876 0.331075 0.415786 0.081 Uiso 1 1 calc R U . . .
C10 C -0.0309(6) 0.3190(2) 0.5182(4) 0.0529(15) Uani 1 1 d . U . . .
H10A H 0.021609 0.303576 0.474210 0.063 Uiso 1 1 calc R U . . .
H10B H -0.073065 0.292472 0.548922 0.063 Uiso 1 1 calc R U . . .
C12 C 0.0283(6) 0.3477(2) 0.5952(4) 0.0491(15) Uani 1 1 d . U . . .
H12A H -0.020711 0.355477 0.649206 0.059 Uiso 1 1 calc R U . . .
H12B H 0.088489 0.327877 0.620700 0.059 Uiso 1 1 calc R U . . .
C1S C 0.427(3) 0.7250(14) 0.934(3) 0.146(8) Uani 0.12 1 d D U P B -3
H1S H 0.394332 0.745061 0.986956 0.176 Uiso 0.12 1 calc R U P B -3
Cl1 Cl 0.427(3) 0.6647(12) 0.978(3) 0.166(10) Uani 0.12 1 d D U P B -3
Cl2 Cl 0.344(2) 0.7337(11) 0.835(2) 0.138(6) Uani 0.12 1 d D U P B -3
Cl3 Cl 0.555(3) 0.7499(16) 0.919(3) 0.127(6) Uani 0.12 1 d D U P B -3
C2S C 0.2400(15) 0.7296(4) 0.7680(10) 0.088(4) Uani 0.37 1 d D U P C -4
H2S H 0.160255 0.726944 0.771550 0.105 Uiso 0.37 1 calc R U P C -4
Cl4 Cl 0.2747(10) 0.7691(4) 0.6736(8) 0.115(3) Uani 0.37 1 d D U P C -4
Cl5 Cl 0.2944(4) 0.6707(2) 0.7443(18) 0.073(2) Uani 0.37 1 d D U P C -4
Cl6 Cl 0.2894(11) 0.7512(4) 0.8796(8) 0.095(4) Uani 0.37 1 d D U P C -4
C3S C 0.7293(10) 0.6380(4) 0.7059(8) 0.048(3) Uani 0.43 1 d D U P D -1
H3S H 0.783723 0.660662 0.734534 0.057 Uiso 0.43 1 calc R U P D -1
Cl7 Cl 0.7635(3) 0.57683(12) 0.7358(7) 0.0528(18) Uani 0.43 1 d D U P D -1
Cl8 Cl 0.6025(4) 0.65184(18) 0.7556(13) 0.075(2) Uani 0.43 1 d D U P D -1
Cl9 Cl 0.7312(3) 0.64473(14) 0.5801(2) 0.0476(8) Uani 0.43 1 d D U P D -1
C4S C 0.6832(17) 0.6215(6) 0.698(2) 0.066(4) Uani 0.17 1 d D U P E -2
H4S H 0.704326 0.619190 0.628828 0.080 Uiso 0.17 1 calc R U P E -2
Cl10 Cl 0.6600(6) 0.5617(3) 0.738(2) 0.043(4) Uani 0.17 1 d D U P E -2
Cl11 Cl 0.7923(6) 0.6450(2) 0.760(2) 0.029(3) Uani 0.17 1 d D U P E -2
Cl12 Cl 0.5727(16) 0.6607(8) 0.7041(17) 0.133(6) Uani 0.17 1 d D U P E -2
C5S C 0.6660(10) 0.7890(5) 0.7598(11) 0.091(4) Uani 0.45 1 d D U P F -5
H5S H 0.715306 0.764379 0.729834 0.109 Uiso 0.45 1 calc R U P F -5
Cl13 Cl 0.5402(4) 0.7805(2) 0.7107(5) 0.103(2) Uani 0.45 1 d D U P F -5
Cl14 Cl 0.7110(3) 0.84578(15) 0.7304(8) 0.102(3) Uani 0.45 1 d D U P F -5
Cl15 Cl 0.6706(5) 0.7809(2) 0.8841(4) 0.1049(17) Uani 0.45 1 d D U P F -5
C6S C 0.7039(18) 0.7417(6) 0.9306(19) 0.119(5) Uani 0.28 1 d D U P G -6
H6S H 0.751374 0.745574 0.873064 0.142 Uiso 0.28 1 calc R U P G -6
Cl16 Cl 0.7197(8) 0.6808(4) 0.9677(11) 0.130(4) Uani 0.28 1 d D U P G -6
Cl17 Cl 0.7518(8) 0.7832(5) 1.0155(9) 0.127(4) Uani 0.28 1 d D U P G -6
Cl18 Cl 0.5755(10) 0.7591(6) 0.8921(12) 0.116(4) Uani 0.28 1 d D U P G -6
C7S C 0.234(3) 0.7440(8) 0.7035(18) 0.099(5) Uani 0.18 1 d D U P H -7
H7S H 0.158273 0.732185 0.699845 0.118 Uiso 0.18 1 calc R U P H -7
Cl19 Cl 0.290(3) 0.7429(11) 0.5868(15) 0.096(6) Uani 0.18 1 d D U P H -7
Cl20 Cl 0.3070(14) 0.7039(7) 0.7777(13) 0.123(4) Uani 0.18 1 d D U P H -7
Cl21 Cl 0.2345(10) 0.8050(4) 0.747(3) 0.114(4) Uani 0.18 1 d D U P H -7

loop_
_atom_site_aniso_label
_atom_site_aniso_U_11
_atom_site_aniso_U_22
_atom_site_aniso_U_33
_atom_site_aniso_U_23
_atom_site_aniso_U_13
_atom_site_aniso_U_12
I1 0.0360(3) 0.0300(3) 0.0400(3) 0.000 0.000 0.00185(18)
I2 0.0557(3) 0.0326(3) 0.0390(3) 0.000 0.000 0.0050(2)
N10 0.041(4) 0.033(3) 0.026(3) 0.000 0.000 0.002(3)
C13 0.039(3) 0.032(3) 0.034(3) 0.003(2) 0.007(2) 0.006(2)
C18 0.048(3) 0.034(3) 0.033(3) 0.001(2) 0.004(2) 0.004(2)
C17 0.054(4) 0.056(4) 0.038(3) 0.008(3) 0.011(3) -0.001(3)
C16 0.051(4) 0.064(4) 0.057(4) 0.014(3) 0.010(3) -0.013(3)
C15 0.046(3) 0.055(4) 0.054(4) 0.006(3) 0.003(3) -0.008(3)
C14 0.038(3) 0.041(3) 0.043(3) 0.002(2) 0.003(2) 0.000(2)
C7 0.071(5) 0.110(6) 0.066(5) 0.027(4) 0.017(4) -0.035(4)
C26 0.091(7) 0.139(13) 0.080(8) 0.040(7) 0.034(6) -0.024(8)
C27 0.107(9) 0.071(7) 0.086(8) 0.028(6) 0.054(7) 0.015(6)
C28 0.090(7) 0.051(6) 0.076(8) 0.018(5) 0.043(6) 0.001(5)
C27A 0.107(9) 0.071(7) 0.086(8) 0.028(6) 0.054(7) 0.015(6)
C28A 0.090(7) 0.051(6) 0.076(8) 0.018(5) 0.043(6) 0.001(5)
C26A 0.091(7) 0.139(13) 0.080(8) 0.040(7) 0.034(6) -0.024(8)
N1 0.053(3) 0.030(2) 0.023(2) -0.0011(17) 0.0058(19) 0.0069(19)
N3 0.058(3) 0.034(2) 0.028(2) 0.0003(18) 0.000(2) -0.003(2)
N5 0.058(3) 0.034(2) 0.027(2) -0.0073(19) 0.003(2) 0.003(2)
C1 0.061(4) 0.029(3) 0.031(3) -0.002(2) -0.003(3) 0.015(2)
C3 0.053(3) 0.036(3) 0.030(3) -0.007(2) -0.005(2) 0.018(2)
C6 0.067(4) 0.049(3) 0.050(4) -0.014(3) -0.020(3) 0.023(3)
C8 0.052(4) 0.084(5) 0.068(5) -0.021(4) 0.000(4) -0.008(4)
C10 0.069(4) 0.049(3) 0.041(3) -0.009(3) 0.005(3) -0.019(3)
C12 0.075(4) 0.039(3) 0.033(3) -0.005(2) 0.007(3) -0.014(3)
C1S 0.129(15) 0.140(15) 0.170(16) -0.017(15) 0.003(15) 0.003(14)
Cl1 0.157(19) 0.145(18) 0.20(2) -0.017(16) -0.008(18) 0.001(15)
Cl2 0.120(10) 0.126(11) 0.168(12) -0.019(10) 0.009(10) -0.004(10)
Cl3 0.110(10) 0.132(11) 0.138(12) -0.015(10) 0.013(10) 0.015(10)
C2S 0.066(7) 0.073(7) 0.124(9) 0.006(8) 0.004(8) -0.005(6)
Cl4 0.103(6) 0.100(6) 0.142(8) 0.047(5) -0.004(6) -0.021(5)
Cl5 0.070(2) 0.082(3) 0.067(5) 0.014(6) -0.017(7) 0.019(2)
Cl6 0.068(5) 0.075(7) 0.143(10) -0.040(7) 0.016(8) -0.032(5)
C3S 0.048(6) 0.052(6) 0.043(6) -0.010(5) 0.012(5) -0.013(5)
Cl7 0.082(2) 0.0456(14) 0.030(6) 0.0004(16) 0.0050(19) 0.0079(14)
Cl8 0.071(3) 0.085(2) 0.069(5) -0.003(5) 0.033(5) 0.0169(19)
Cl9 0.0507(19) 0.0538(19) 0.0384(17) 0.0026(15) 0.0017(14) 0.0142(16)
C4S 0.068(7) 0.073(7) 0.057(7) -0.006(7) 0.007(7) 0.001(7)
Cl10 0.049(3) 0.052(3) 0.029(13) -0.004(5) 0.005(5) -0.008(3)
Cl11 0.039(3) 0.035(3) 0.012(10) 0.000(4) -0.001(4) 0.005(2)
Cl12 0.113(10) 0.151(10) 0.137(14) 0.004(11) -0.007(9) 0.013(9)
C5S 0.071(7) 0.085(7) 0.117(9) 0.034(10) -0.001(10) 0.019(6)
Cl13 0.073(3) 0.094(3) 0.142(6) 0.021(3) -0.016(3) 0.001(2)
Cl14 0.062(2) 0.071(2) 0.174(10) 0.070(5) -0.003(3) 0.0147(17)
Cl15 0.121(4) 0.110(4) 0.084(3) 0.011(3) 0.014(3) 0.039(3)
C6S 0.092(9) 0.130(10) 0.134(10) -0.006(10) 0.004(9) 0.005(9)
Cl16 0.072(6) 0.141(9) 0.176(11) 0.064(8) 0.011(7) 0.015(6)
Cl17 0.083(6) 0.162(10) 0.135(8) -0.087(8) 0.013(6) -0.029(6)
Cl18 0.093(7) 0.114(7) 0.140(10) -0.010(7) -0.016(7) -0.010(5)
C7S 0.082(8) 0.091(9) 0.124(10) 0.011(9) 0.001(9) -0.021(8)
Cl19 0.094(10) 0.088(10) 0.106(10) -0.006(8) -0.019(9) -0.018(8)
Cl20 0.105(7) 0.133(8) 0.131(10) 0.020(8) 0.005(7) -0.007(7)
Cl21 0.110(7) 0.120(7) 0.111(8) 0.008(13) 0.003(15) -0.059(6)

loop_
_atom_type_symbol
_atom_type_description
_atom_type_scat_dispersion_real
_atom_type_scat_dispersion_imag
_atom_type_scat_source
C C 0.0033 0.0016 'International Tables Vol C Tables 4.2.6.8 and 6.1.1.4'
H H 0.0000 0.0000 'International Tables Vol C Tables 4.2.6.8 and 6.1.1.4'
N N 0.0061 0.0033 'International Tables Vol C Tables 4.2.6.8 and 6.1.1.4'
Cl Cl 0.1484 0.1585 'International Tables Vol C Tables 4.2.6.8 and 6.1.1.4'
I I -0.4742 1.8119 'International Tables Vol C Tables 4.2.6.8 and 6.1.1.4'

loop_
_geom_angle_atom_site_label_1
_geom_angle_atom_site_label_2
_geom_angle_atom_site_label_3
_geom_angle
_geom_angle_site_symmetry_1
_geom_angle_site_symmetry_3
_geom_angle_publ_flag
H10 N10 C13 126.5(3) . 6_557 ?
H10 N10 C13 126.5(3) . . ?
C13 N10 C13 107.0(6) 6_557 . ?
C18 C13 C14 119.7(5) . . ?
C18 C13 N10 130.5(5) . . ?
C14 C13 N10 109.9(5) . . ?
C13 C18 C17 119.7(5) . . ?
C13 C18 N1 120.0(5) . . ?
C17 C18 N1 120.3(5) . . ?
C18 C17 C16 121.8(6) . . ?
C15 C16 C17 118.0(6) . . ?
C15 C16 C7 121.8(6) . . ?
C17 C16 C7 120.2(6) . . ?
C16 C15 C14 120.9(6) . . ?
C13 C14 C15 119.9(5) . . ?
C13 C14 C14 106.6(3) . 6_557 ?
C15 C14 C14 133.4(4) . 6_557 ?
C28 C7 C26 121.1(10) . . ?
C28A C7 C26A 117.7(12) . . ?
C28A C7 C16 113.1(9) . . ?
C28 C7 C16 113.6(8) . . ?
C26 C7 C16 111.4(8) . . ?
C26A C7 C16 113.5(9) . . ?
C28A C7 C27A 105.2(11) . . ?
C26A C7 C27A 98.9(12) . . ?
C16 C7 C27A 106.3(9) . . ?
C28 C7 C27 103.7(9) . . ?
C26 C7 C27 97.6(10) . . ?
C16 C7 C27 106.6(7) . . ?
N3 N1 C1 111.7(4) . . ?
N3 N1 C18 119.3(4) . . ?
C1 N1 C18 129.1(4) . . ?
N5 N3 N1 104.3(4) . . ?
N3 N5 C3 112.9(5) . . ?
N3 N5 C12 119.4(4) . . ?
C3 N5 C12 127.6(5) . . ?
C3 C1 N1 105.8(5) . . ?
N5 C3 C1 105.4(5) . . ?
N5 C3 C6 120.0(5) . . ?
C1 C3 C6 134.6(5) . . ?
C3 C6 C8 111.2(5) . . ?
C10 C8 C6 111.1(6) . . ?
C8 C10 C12 111.7(5) . . ?
N5 C12 C10 108.2(5) . . ?
Cl3 C1S Cl1 114(2) . . ?
Cl3 C1S Cl2 113.1(19) . . ?
Cl1 C1S Cl2 113.6(19) . . ?
Cl4 C2S Cl6 111.4(10) . . ?
Cl4 C2S Cl5 108.8(11) . . ?
Cl6 C2S Cl5 109.2(11) . . ?
Cl9 C3S Cl8 112.2(9) . . ?
Cl9 C3S Cl7 109.2(7) . . ?
Cl8 C3S Cl7 109.0(6) . . ?
Cl11 C4S Cl12 111.9(14) . . ?
Cl11 C4S Cl10 108.4(11) . . ?
Cl12 C4S Cl10 115.0(14) . . ?
Cl14 C5S Cl13 109.2(7) . . ?
Cl14 C5S Cl15 110.1(9) . . ?
Cl13 C5S Cl15 113.8(8) . . ?
Cl17 C6S Cl16 112.1(15) . . ?
Cl17 C6S Cl18 110.2(12) . . ?
Cl16 C6S Cl18 116.7(13) . . ?
Cl20 C7S Cl19 108.9(16) . . ?
Cl20 C7S Cl21 112.4(15) . . ?
Cl19 C7S Cl21 109.2(18) . . ?

loop_
_geom_bond_atom_site_label_1
_geom_bond_atom_site_label_2
_geom_bond_distance
_geom_bond_site_symmetry_2
_geom_bond_publ_flag
N10 H10 0.88(2) . ?
N10 C13 1.391(6) 6_557 ?
N10 C13 1.391(6) . ?
C13 C18 1.384(7) . ?
C13 C14 1.391(8) . ?
C18 C17 1.389(8) . ?
C18 N1 1.433(7) . ?
C17 C16 1.395(9) . ?
C16 C15 1.384(10) . ?
C16 C7 1.531(9) . ?
C15 C14 1.406(8) . ?
C14 C14 1.440(11) 6_557 ?
C7 C28A 1.420(12) . ?
C7 C28 1.441(12) . ?
C7 C26 1.494(13) . ?
C7 C26A 1.496(13) . ?
C7 C27A 1.586(13) . ?
C7 C27 1.608(12) . ?
N1 N3 1.326(6) . ?
N1 C1 1.358(7) . ?
N3 N5 1.311(6) . ?
N5 C3 1.349(7) . ?
N5 C12 1.481(7) . ?
C1 C3 1.353(8) . ?
C3 C6 1.496(8) . ?
C6 C8 1.507(10) . ?
C8 C10 1.502(10) . ?
C10 C12 1.515(8) . ?
C1S Cl3 1.749(16) . ?
C1S Cl1 1.750(15) . ?
C1S Cl2 1.752(16) . ?
C2S Cl4 1.749(13) . ?
C2S Cl6 1.768(13) . ?
C2S Cl5 1.770(12) . ?
C3S Cl9 1.755(10) . ?
C3S Cl8 1.767(11) . ?
C3S Cl7 1.768(10) . ?
C4S Cl11 1.730(15) . ?
C4S Cl12 1.745(15) . ?
C4S Cl10 1.746(15) . ?
C5S Cl14 1.693(11) . ?
C5S Cl13 1.728(11) . ?
C5S Cl15 1.740(14) . ?
C6S Cl17 1.737(14) . ?
C6S Cl16 1.745(14) . ?
C6S Cl18 1.756(14) . ?
C7S Cl20 1.755(15) . ?
C7S Cl19 1.763(15) . ?
C7S Cl21 1.766(15) . ?

loop_
_geom_hbond_atom_site_label_D
_geom_hbond_atom_site_label_H
_geom_hbond_atom_site_label_A
_geom_hbond_distance_DH
_geom_hbond_distance_HA
_geom_hbond_distance_DA
_geom_hbond_angle_DHA
_geom_hbond_site_symmetry_A
_geom_hbond_publ_flag
N10 H10 I2 0.88(2) 3.08(7) 3.709(7) 130(7) 5_566 yes
N10 H10 N3 0.88(2) 2.351(19) 2.811(6) 112.8(15) . yes
C1 H1 I2 0.95 2.83 3.778(5) 174.6 . yes
